data_7227781
loop_
_publ_author_name
'Patyk-Ka\'zmierczak, Ewa'
'Warren, Mark R.'
'Allan, David R.'
'Katrusiak, Andrzej'

_publ_section_title
;
 Pressure inverse solubility and polymorphism of an edible
 \g-cyclodextrin-based metal-organic framework.
;
_journal_issue 13
_journal_name_full 'Physical chemistry chemical physics : PCCP'
_journal_page_first 9086
_journal_page_last 9091
_journal_paper_doi 10.1039/c7cp00593h
_journal_volume 19
_journal_year 2017
_chemical_absolute_configuration rm
_chemical_formula_moiety 'C48 H80 O40, 2(KOH)'
_chemical_formula_sum 'C48 H82 K2 O42'
_chemical_formula_weight 1409.34
_chemical_name_common '\g-cyclodextrin-metal-organic framework'
_chemical_name_systematic 'catena-((\m8-\g-Cyclodextrin)-di-potassium dihydroxide)'
_space_group_crystal_system cubic
_space_group_IT_number 211
_space_group_name_Hall 'I 4 2 3'
_space_group_name_H-M_alt 'I 4 3 2'
_atom_sites_solution_hydrogens geom
_atom_sites_solution_primary direct
_audit_creation_date 2017-01-18
_audit_creation_method
;
Olex2 1.2
(compiled 2017.01.04 svn.r3372 for OlexSys, GUI svn.r5289)
;
_cell_angle_alpha 90.0
_cell_angle_beta 90.0
_cell_angle_gamma 90.0
_cell_formula_units_Z 12
_cell_length_a 31.179(11)
_cell_length_b 31.179(11)
_cell_length_c 31.179(11)
_cell_measurement_reflns_used 149
_cell_measurement_temperature 295
_cell_measurement_theta_max 8.7690
_cell_measurement_theta_min 4.6480
_cell_volume 30310(19)
_computing_cell_refinement 'CrysAlisPro 1.171.38.41 (Rigaku OD, 2015)'
_computing_data_collection 'CrysAlisPro 1.171.38.41 (Rigaku OD, 2015)'
_computing_data_reduction 'CrysAlisPro 1.171.38.41 (Rigaku OD, 2015)'
_computing_molecular_graphics 'Olex2 (Dolomanov et al., 2009)'
_computing_publication_material 'Olex2 (Dolomanov et al., 2009)'
_computing_structure_refinement 'ShelXL (Sheldrick, 2015)'
_computing_structure_solution 'ShelXS (Sheldrick, 2008)'
_diffrn_ambient_environment 'diamond-anvil cell'
_diffrn_ambient_pressure 570000
_diffrn_ambient_temperature 295
_diffrn_detector 'CCD plate'
_diffrn_detector_area_resol_mean 16.2413
_diffrn_detector_type Eos
_diffrn_measured_fraction_theta_full 0.790
_diffrn_measured_fraction_theta_max 0.790
_diffrn_measurement_details
;
List of Runs (angles in degrees, time in seconds):

  # Type    Start    End  Width  t~exp~   \w     \q     \k     \f   Frames
--------------------------------------------------------------------------
  1  \f    -35.00  19.75   0.75   10.00   0.00 -30.00   0.00    --    73
  2  \f    140.00 200.00   0.75   10.00   0.00 -30.00   0.00    --    80
  3  \f    160.00 217.00   0.75   10.00   0.00  30.00   0.00    --    76
  4  \f    -20.00  34.75   0.75   10.00   0.00  30.00   0.00    --    73
  5  \w    -24.00  24.00   0.75   10.00    --   30.00  39.46 -12.90   64
  6  \w    -24.00  24.00   0.75   10.00    --   30.00  39.46 167.10   64
  7  \w    -50.00  10.00   0.75   10.00    --  -30.00  39.46 167.10   80
  8  \w    -50.00  10.00   0.75   10.00    --  -30.00  39.46 -12.90   80
  9  \w    -64.00  -8.50   0.75   10.00    --  -30.00  81.40 -28.90   74
 10  \w    -64.00  -8.50   0.75   10.00    --  -30.00  81.40 151.10   74
 11  \w    -19.00   8.00   0.75   10.00    --   30.00  81.40 151.10   36
 12  \w    -19.00   8.00   0.75   10.00    --   30.00  81.40 -28.90   36
 13  \w    -43.00 -21.25   0.75   10.00    --   30.00 134.60 -56.90   29
 14  \w    -43.00 -21.25   0.75   10.00    --   30.00 134.60 123.10   29
 15  \w    -90.00 -36.00   0.75   10.00    --  -30.00 134.60 123.10   72
 16  \w    -90.00 -36.00   0.75   10.00    --  -30.00 134.60 -56.90   72
;
_diffrn_measurement_device 'four-circle diffractometer'
_diffrn_measurement_device_type 'Xcalibur, Eos'
_diffrn_measurement_method '\w and \f scans'
_diffrn_orient_matrix_type 'CrysAlisPro convention (1999,Acta A55,543-557)'
_diffrn_orient_matrix_UB_11 0.0026630000
_diffrn_orient_matrix_UB_12 0.0015808000
_diffrn_orient_matrix_UB_13 0.0225279000
_diffrn_orient_matrix_UB_21 0.0187021000
_diffrn_orient_matrix_UB_22 0.0125278000
_diffrn_orient_matrix_UB_23 -0.0033899000
_diffrn_orient_matrix_UB_31 -0.0125930000
_diffrn_orient_matrix_UB_32 0.0189554000
_diffrn_orient_matrix_UB_33 0.0002699000
_diffrn_radiation_monochromator graphite
_diffrn_radiation_probe x-ray
_diffrn_radiation_type MoK\a
_diffrn_radiation_wavelength 0.71073
_diffrn_reflns_av_R_equivalents 0.3847
_diffrn_reflns_av_unetI/netI 0.1671
_diffrn_reflns_Laue_measured_fraction_full 0.790
_diffrn_reflns_Laue_measured_fraction_max 0.790
_diffrn_reflns_limit_h_max 15
_diffrn_reflns_limit_h_min -15
_diffrn_reflns_limit_k_max 15
_diffrn_reflns_limit_k_min -15
_diffrn_reflns_limit_l_max 7
_diffrn_reflns_limit_l_min -7
_diffrn_reflns_number 3862
_diffrn_reflns_point_group_measured_fraction_full 0.823
_diffrn_reflns_point_group_measured_fraction_max 0.823
_diffrn_reflns_theta_full 10.213
_diffrn_reflns_theta_max 10.213
_diffrn_reflns_theta_min 4.714
_diffrn_source 'fine-focus sealed X-ray tube'
_diffrn_source_type 'Enhance (Mo) X-ray Source'
_exptl_absorpt_coefficient_mu 0.161
_exptl_absorpt_correction_type none
_exptl_crystal_colour 'clear colourless'
_exptl_crystal_colour_lustre clear
_exptl_crystal_colour_primary colourless
_exptl_crystal_density_diffrn 0.926
_exptl_crystal_description plate
_exptl_crystal_F_000 8928
_exptl_crystal_recrystallization_method
'Compressed crystal that was grown in situ from methano:water solution in the diamond-anvil cell at 0.1 GPa.'
_exptl_crystal_size_max 0.17
_exptl_crystal_size_mid 0.16
_exptl_crystal_size_min 0.1
_refine_diff_density_max 0.056
_refine_diff_density_min -0.048
_refine_diff_density_rms 0.012
_refine_ls_abs_structure_details
;
 Flack x determined using 55 quotients [(I+)-(I-)]/[(I+)+(I-)]
 (Parsons, Flack and Wagner, Acta Cryst. B69 (2013) 249-259).
;
_refine_ls_abs_structure_Flack 0.0(7)
_refine_ls_extinction_method none
_refine_ls_goodness_of_fit_ref 0.944
_refine_ls_hydrogen_treatment constr
_refine_ls_matrix_type full
_refine_ls_number_parameters 76
_refine_ls_number_reflns 283
_refine_ls_number_restraints 71
_refine_ls_restrained_S_all 1.501
_refine_ls_R_factor_all 0.0699
_refine_ls_R_factor_gt 0.0640
_refine_ls_shift/su_max 0.000
_refine_ls_shift/su_mean 0.000
_refine_ls_structure_factor_coef Fsqd
_refine_ls_weighting_details 'w=1/[\s^2^(Fo^2^)] where P=(Fo^2^+2Fc^2^)/3'
_refine_ls_weighting_scheme calc
_refine_ls_wR_factor_gt 0.1342
_refine_ls_wR_factor_ref 0.1406
_reflns_Friedel_coverage 0.564
_reflns_Friedel_fraction_full 0.887
_reflns_Friedel_fraction_max 0.887
_reflns_number_gt 254
_reflns_number_total 283
_reflns_threshold_expression 'I > 2\s(I)'
_cod_data_source_file c7cp00593h3.cif
_cod_data_source_block CDMOF_a_0_57GPa
_cod_depositor_comments 'Adding full bibliography for 7227776--7227790.cif.'
_cod_original_cell_volume 30309(18)
_cod_database_code 7227781
_shelx_shelxl_version_number 2014/7
_chemical_oxdiff_formula 'C48 H82 K2 O40'
_shelx_space_group_comment
;
The symmetry employed for this shelxl refinement is uniquely defined
by the following loop, which should always be used as a source of
symmetry information in preference to the above space-group names.
They are only intended as comments.
;
_reflns_odcompleteness_completeness 83.91
_reflns_odcompleteness_iscentric 1
_reflns_odcompleteness_theta 10.19
_olex2_refinement_description
;
1. Fixed Uiso
 At 1.2 times of:
  All C(H) groups, All C(H,H) groups
 At 1.5 times of:
  All O(H) groups
2. Restrained distances
 C16-O16
 1.45 with sigma of 0.002
 C6-C5
 1.5 with sigma of 0.002
 C6-O6
 1.45 with sigma of 0.002
 C16-C15
 1.5 with sigma of 0.002
 C14-C15
 1.5 with sigma of 0.002
 O14-C15
 2.4 with sigma of 0.02
 C14-O14
 1.45 with sigma of 0.002
 C11-O4
 1.45 with sigma of 0.002
 C11-C14
 3 with sigma of 0.02
 C4-O4
 1.45 with sigma of 0.002
 C4-C5
 1.5 with sigma of 0.002
 C12-O4
 2 with sigma of 0.02
 C12-C15
 3 with sigma of 0.02
 C15-C12
 3 with sigma of 0.02
 C12-C11
 1.5 with sigma of 0.002
 C5-C1
 2.3 with sigma of 0.002
 C1-C4
 2.8 with sigma of 0.02
 O5-C6
 2.5 with sigma of 0.02
 O15-C16
 2.2 with sigma of 0.02
 O5-C5
 1.45 with sigma of 0.002
 O15-C15
 1.45 with sigma of 0.002
 O15-C11
 1.45 with sigma of 0.002
 O5-C1
 1.45 with sigma of 0.002
 C14-C13
 1.5 with sigma of 0.02
 C12-C13
 1.5 with sigma of 0.02
 C2-C5
 3 with sigma of 0.02
 C5-C2
 3 with sigma of 0.02
 C2-C1
 1.5 with sigma of 0.002
 O15-C13
 3 with sigma of 0.02
 O13-C13
 1.45 with sigma of 0.002
 O3-C3
 1.45 with sigma of 0.002
 C4-C3
 1.5 with sigma of 0.002
 O5-C3
 3 with sigma of 0.02
 C2-C3
 1.5 with sigma of 0.002
 C2-O3
 2.3 with sigma of 0.02
 C2-O2
 1.45 with sigma of 0.002
 O2-C3
 2.2 with sigma of 0.02
 C12-O12
 1.45 with sigma of 0.02
 O12-C12
 1.45 with sigma of 0.02
 O14-C15
 2.5 with sigma of 0.04
 C15-C11
 2.4 with sigma of 0.02
 C11-C4
 2.5 with sigma of 0.04
 C12-C14
 2.4 with sigma of 0.02
 C4-C11
 2.5 with sigma of 0.04
 O4-C5
 2.5 with sigma of 0.04
 O4-C12
 2.5 with sigma of 0.04
 C1-C5
 2.5 with sigma of 0.02
 C14-O15
 2.4 with sigma of 0.02
 O5-C4
 2.5 with sigma of 0.02
 O15-C12
 2.4 with sigma of 0.02
 O4-O15
 2.5 with sigma of 0.04
 O13-C14
 2.5 with sigma of 0.04
 O13-C12
 2.5 with sigma of 0.04
 C13-C15
 2.4 with sigma of 0.02
 C13-O14
 2.5 with sigma of 0.04
 C11-C13
 2.4 with sigma of 0.02
 C4-C2
 2.5 with sigma of 0.02
 C2-O5
 2.5 with sigma of 0.02
 C5-C3
 2.5 with sigma of 0.02
 O4-C3
 2.5 with sigma of 0.04
 C3-C1
 2.5 with sigma of 0.02
 O2-C1
 2.5 with sigma of 0.04
 O2-C3
 2.5 with sigma of 0.04
 O12-C13
 2.4 with sigma of 0.04
 O12-C11
 2.6 with sigma of 0.04
3. Uiso/Uaniso restraints and constraints
Uanis(K1) \\sim Ueq: with sigma of 0.1 and sigma for terminal atoms of 0.2
4. Others
 Uiso(C1)=Uiso(C2)=Uiso(C3)=Uiso(C4)=Uiso(C5)=Uiso(C6)=Uiso(C11)=Uiso(C12)=
 Uiso(C13)=Uiso(C14)=Uiso(C15)=Uiso(C16)=FVAR(1)
 Uiso(O2)=Uiso(O3)=Uiso(O4)=Uiso(O5)=Uiso(O6)=Uiso(O12)=Uiso(O13)=Uiso(O14)=
 Uiso(O15)=Uiso(O16)=FVAR(2)
5.a Ternary CH refined with riding coordinates:
 C1(H1), C2(H2), C3(H3), C4(H4), C5(H5), C11(H11), C12(H12), C13(H13),
 C14(H14), C15(H15)
5.b Secondary CH2 refined with riding coordinates:
 C6(H6A,H6B), C16(H16B,H16A)
5.c Tetrahedral OH refined with riding coordinates:
 O2(H2A), O3(H3A), O6(H6), O12(H12A), O13(H13A), O16(H16)
;
_olex2_exptl_crystal_mounting_method 'Diamond-anvil cell'
_olex2_submission_original_sample_id CDMOF_alpha_9_059
_olex2_submission_special_instructions 'No special instructions were received'
_oxdiff_exptl_absorpt_empirical_details
;
Empirical correction (ABSPACK) includes:
;
_oxdiff_exptl_absorpt_empirical_full_max 1.000
_oxdiff_exptl_absorpt_empirical_full_min 1.000

loop_
_space_group_symop_id
_space_group_symop_operation_xyz
1 'x, y, z'
2 '-y, x, z'
3 '-x, -y, z'
4 'y, -x, z'
5 'x, -z, y'
6 'x, -y, -z'
7 'x, z, -y'
8 'z, y, -x'
9 '-x, y, -z'
10 '-z, y, x'
11 'z, x, y'
12 'y, z, x'
13 '-y, -z, x'
14 'z, -x, -y'
15 '-y, z, -x'
16 '-z, -x, y'
17 '-z, x, -y'
18 'y, -z, -x'
19 'y, x, -z'
20 '-y, -x, -z'
21 '-x, z, y'
22 '-x, -z, -y'
23 'z, -y, x'
24 '-z, -y, -x'
25 'x+1/2, y+1/2, z+1/2'
26 '-y+1/2, x+1/2, z+1/2'
27 '-x+1/2, -y+1/2, z+1/2'
28 'y+1/2, -x+1/2, z+1/2'
29 'x+1/2, -z+1/2, y+1/2'
30 'x+1/2, -y+1/2, -z+1/2'
31 'x+1/2, z+1/2, -y+1/2'
32 'z+1/2, y+1/2, -x+1/2'
33 '-x+1/2, y+1/2, -z+1/2'
34 '-z+1/2, y+1/2, x+1/2'
35 'z+1/2, x+1/2, y+1/2'
36 'y+1/2, z+1/2, x+1/2'
37 '-y+1/2, -z+1/2, x+1/2'
38 'z+1/2, -x+1/2, -y+1/2'
39 '-y+1/2, z+1/2, -x+1/2'
40 '-z+1/2, -x+1/2, y+1/2'
41 '-z+1/2, x+1/2, -y+1/2'
42 'y+1/2, -z+1/2, -x+1/2'
43 'y+1/2, x+1/2, -z+1/2'
44 '-y+1/2, -x+1/2, -z+1/2'
45 '-x+1/2, z+1/2, y+1/2'
46 '-x+1/2, -z+1/2, -y+1/2'
47 'z+1/2, -y+1/2, x+1/2'
48 '-z+1/2, -y+1/2, -x+1/2'

loop_
_atom_site_label
_atom_site_type_symbol
_atom_site_fract_x
_atom_site_fract_y
_atom_site_fract_z
_atom_site_U_iso_or_equiv
_atom_site_adp_type
_atom_site_occupancy
_atom_site_site_symmetry_order
_atom_site_calc_flag
_atom_site_refinement_flags_posn
_atom_site_refinement_flags_adp
_atom_site_refinement_flags_occupancy
C1 C 0.8572(9) 0.6770(8) 0.6301(10) 0.222(10) Uiso 1 1 d D . .
H1 H 0.8501 0.7076 0.6288 0.266 Uiso 1 1 calc R . .
C2 C 0.8957(8) 0.6758(7) 0.6590(10) 0.222(10) Uiso 1 1 d D . .
H2 H 0.8908 0.6935 0.6845 0.266 Uiso 1 1 calc R . .
C3 C 0.9047(7) 0.6303(8) 0.6716(11) 0.222(10) Uiso 1 1 d D . .
H3 H 0.9138 0.6210 0.6430 0.266 Uiso 1 1 calc R . .
C4 C 0.8664(8) 0.6012(7) 0.6738(11) 0.222(10) Uiso 1 1 d D . .
H4 H 0.8561 0.6078 0.7027 0.266 Uiso 1 1 calc R . .
C5 C 0.8272(7) 0.6121(8) 0.6481(11) 0.222(10) Uiso 1 1 d D . .
H5 H 0.8353 0.6043 0.6188 0.266 Uiso 1 1 calc R . .
C6 C 0.7886(9) 0.5845(10) 0.6566(13) 0.222(10) Uiso 1 1 d D . .
H6A H 0.7653 0.5899 0.6367 0.266 Uiso 1 1 calc R . .
H6B H 0.7954 0.5541 0.6572 0.266 Uiso 1 1 calc R . .
C11 C 0.8665(9) 0.5373(7) 0.7201(9) 0.222(10) Uiso 1 1 d D . .
H11 H 0.8688 0.5588 0.7429 0.266 Uiso 1 1 calc R . .
C12 C 0.9064(8) 0.5106(9) 0.7169(11) 0.222(10) Uiso 1 1 d D . .
H12 H 0.9138 0.5004 0.7457 0.266 Uiso 1 1 calc R . .
C13 C 0.9004(8) 0.4723(10) 0.6882(13) 0.222(10) Uiso 1 1 d D . .
H13 H 0.9038 0.4808 0.6582 0.266 Uiso 1 1 calc R . .
C14 C 0.8580(9) 0.4498(8) 0.6942(11) 0.222(10) Uiso 1 1 d D . .
H14 H 0.8574 0.4373 0.7231 0.266 Uiso 1 1 calc R . .
C15 C 0.8216(7) 0.4809(10) 0.6903(9) 0.222(10) Uiso 1 1 d D . .
H15 H 0.8157 0.4910 0.6611 0.266 Uiso 1 1 calc R . .
C16 C 0.7852(11) 0.4577(11) 0.7115(12) 0.222(10) Uiso 1 1 d D . .
H16B H 0.7609 0.4766 0.7069 0.266 Uiso 1 1 calc R . .
H16A H 0.7802 0.4333 0.6928 0.266 Uiso 1 1 calc R . .
K1 K 0.8046(3) 0.5000 0.8046(3) 0.268(11) Uani 1 2 d S TU P
O2 O 0.9349(10) 0.6888(9) 0.6376(11) 0.309(8) Uiso 1 1 d D . .
H2A H 0.9533 0.6703 0.6410 0.463 Uiso 1 1 calc R . .
O3 O 0.9475(8) 0.6314(11) 0.6897(10) 0.309(8) Uiso 1 1 d D . .
H3A H 0.9584 0.6075 0.6879 0.463 Uiso 1 1 calc R . .
O4 O 0.8752(10) 0.5558(7) 0.6783(10) 0.309(8) Uiso 1 1 d D . .
O5 O 0.8177(7) 0.6575(8) 0.6449(9) 0.309(8) Uiso 1 1 d D . .
O6 O 0.7807(10) 0.6021(11) 0.6989(12) 0.309(8) Uiso 1 1 d D . .
H6 H 0.7779 0.6282 0.6971 0.463 Uiso 1 1 calc R . .
O12 O 0.9420(10) 0.5370(10) 0.7008(11) 0.309(8) Uiso 1 1 d D . .
H12A H 0.9644 0.5232 0.7018 0.463 Uiso 1 1 calc R . .
O13 O 0.9278(10) 0.4358(10) 0.6974(12) 0.309(8) Uiso 1 1 d D . .
H13A H 0.9162 0.4138 0.6887 0.463 Uiso 1 1 calc R . .
O14 O 0.8538(10) 0.4154(10) 0.6632(10) 0.309(8) Uiso 1 1 d D . .
O15 O 0.8261(8) 0.5143(9) 0.7223(9) 0.309(8) Uiso 1 1 d D . .
O16 O 0.7774(10) 0.4404(10) 0.7540(11) 0.309(8) Uiso 1 1 d D . .
H16 H 0.7650 0.4173 0.7519 0.463 Uiso 1 1 calc R . .
OA O 0.9592(15) 0.4592(15) 0.7500 0.35(2) Uiso 1 2 d S T P

loop_
_atom_site_aniso_label
_atom_site_aniso_U_11
_atom_site_aniso_U_22
_atom_site_aniso_U_33
_atom_site_aniso_U_23
_atom_site_aniso_U_13
_atom_site_aniso_U_12
K1 0.131(9) 0.54(3) 0.131(9) -0.051(15) -0.080(12) 0.051(15)

loop_
_atom_type_symbol
_atom_type_description
_atom_type_scat_dispersion_real
_atom_type_scat_dispersion_imag
_atom_type_scat_source
C C 0.0033 0.0016 'International Tables Vol C Tables 4.2.6.8 and 6.1.1.4'
H H 0.0000 0.0000 'International Tables Vol C Tables 4.2.6.8 and 6.1.1.4'
K K 0.2009 0.2494 'International Tables Vol C Tables 4.2.6.8 and 6.1.1.4'
O O 0.0106 0.0060 'International Tables Vol C Tables 4.2.6.8 and 6.1.1.4'

loop_
_geom_angle_atom_site_label_1
_geom_angle_atom_site_label_2
_geom_angle_atom_site_label_3
_geom_angle
_geom_angle_site_symmetry_1
_geom_angle_site_symmetry_3
C2 C1 H1 103.3 . .
O5 C1 H1 103.3 . .
O5 C1 C2 118.5(16) . .
O5 C1 O14 97(2) . 7_556
O14 C1 H1 103.3 7_556 .
O14 C1 C2 129(3) 7_556 .
C1 C2 H2 110.4 . .
C1 C2 K1 159.0(15) . 42_566
C3 C2 C1 109.3(13) . .
C3 C2 H2 110.4 . .
C3 C2 K1 84.6(10) . 42_566
K1 C2 H2 77.5 42_566 .
O2 C2 C1 113(2) . .
O2 C2 H2 110.4 . .
O2 C2 C3 103.1(15) . .
O2 C2 K1 46.9(16) . 42_566
C2 C3 H3 95.4 . .
C4 C3 C2 115.8(13) . .
C4 C3 H3 95.4 . .
O3 C3 C2 104.6(16) . .
O3 C3 H3 95.4 . .
O3 C3 C4 137(2) . .
C3 C4 H4 100.2 . .
C3 C4 C5 119.2(13) . .
C5 C4 H4 100.2 . .
O4 C4 C3 116(2) . .
O4 C4 H4 100.2 . .
O4 C4 C5 115(2) . .
C4 C5 H5 103.3 . .
C4 C5 C6 116(2) . .
C6 C5 H5 103.3 . .
O5 C5 C4 115.0(15) . .
O5 C5 H5 103.3 . .
O5 C5 C6 114.1(18) . .
C5 C6 H6A 112.8 . .
C5 C6 H6B 112.8 . .
H6A C6 H6B 110.3 . .
O6 C6 C5 95(2) . .
O6 C6 H6A 112.8 . .
O6 C6 H6B 112.8 . .
C12 C11 H11 111.5 . .
C12 C11 K1 109.0(16) . .
K1 C11 H11 73.6 . .
O4 C11 H11 111.5 . .
O4 C11 C12 90.3(13) . .
O4 C11 K1 157.1(19) . .
O15 C11 H11 111.5 . .
O15 C11 C12 116.7(14) . .
O15 C11 K1 46.8(14) . .
O15 C11 O4 114(2) . .
C11 C12 H12 108.4 . .
C11 C12 C13 112.2(14) . .
C13 C12 H12 108.4 . .
O12 C12 C11 110(2) . .
O12 C12 H12 108.4 . .
O12 C12 C13 110(3) . .
C12 C13 H13 109.8 . .
C12 C13 C14 113.9(18) . .
C14 C13 H13 109.8 . .
O13 C13 C12 116(3) . .
O13 C13 H13 109.8 . .
O13 C13 C14 97(2) . .
C13 C14 H14 108.5 . .
C15 C14 C13 110.7(17) . .
C15 C14 H14 108.5 . .
O14 C14 C13 110(3) . .
O14 C14 H14 108.5 . .
O14 C14 C15 110.7(17) . .
C14 C15 H15 115.2 . .
C14 C15 C16 103(3) . .
C16 C15 H15 115.2 . .
O15 C15 C14 109.6(15) . .
O15 C15 H15 115.2 . .
O15 C15 C16 96.7(15) . .
C15 C16 H16B 103.4 . .
C15 C16 H16A 103.4 . .
C15 C16 K1 93.3(16) . .
H16B C16 H16A 105.2 . .
K1 C16 H16B 91.9 . .
K1 C16 H16A 152.3 . .
O16 C16 C15 135(3) . .
O16 C16 H16B 103.4 . .
O16 C16 H16A 103.4 . .
O16 C16 K1 50.6(18) . .
C11 K1 C11 163.4(10) . 23_565
C16 K1 C11 63.9(5) 23_565 23_565
C16 K1 C11 102.6(8) 23_565 .
C16 K1 C11 102.6(8) . 23_565
C16 K1 C11 63.9(5) . .
C16 K1 C16 80.2(15) . 23_565
O2 K1 C11 102.2(7) 41_646 23_565
O2 K1 C11 102.2(7) 44_666 .
O2 K1 C11 86.5(7) 44_666 23_565
O2 K1 C11 86.5(7) 41_646 .
O2 K1 C16 83.6(10) 44_666 23_565
O2 K1 C16 83.6(10) 41_646 .
O2 K1 C16 155.4(10) 44_666 .
O2 K1 C16 155.4(10) 41_646 23_565
O2 K1 O2 117.2(14) 44_666 41_646
O3 K1 C11 139.5(8) 41_646 .
O3 K1 C11 139.5(8) 44_666 23_565
O3 K1 C11 53.9(9) 41_646 23_565
O3 K1 C11 53.9(9) 44_666 .
O3 K1 C16 117.5(9) 41_646 23_565
O3 K1 C16 116.4(9) 41_646 .
O3 K1 C16 117.5(9) 44_666 .
O3 K1 C16 116.4(9) 44_666 23_565
O3 K1 O2 87.5(10) 44_666 41_646
O3 K1 O2 87.5(10) 41_646 44_666
O3 K1 O2 54.9(8) 41_646 41_646
O3 K1 O2 54.9(8) 44_666 44_666
O3 K1 O3 107.2(15) 44_666 41_646
O3 K1 O15 145.5(8) 41_646 .
O3 K1 O15 76.6(10) 41_646 23_565
O3 K1 O15 76.6(10) 44_666 .
O3 K1 O15 145.5(8) 44_666 23_565
O15 K1 C11 140.9(11) . 23_565
O15 K1 C11 23.1(4) 23_565 23_565
O15 K1 C11 23.1(4) . .
O15 K1 C11 140.9(10) 23_565 .
O15 K1 C16 42.3(6) . .
O15 K1 C16 88.6(9) . 23_565
O15 K1 C16 88.6(9) 23_565 .
O15 K1 C16 42.3(6) 23_565 23_565
O15 K1 O2 91.8(8) . 41_646
O15 K1 O2 119.3(8) 23_565 41_646
O15 K1 O2 91.8(8) 23_565 44_666
O15 K1 O2 119.3(8) . 44_666
O15 K1 O15 120.1(12) 23_565 .
O16 K1 C11 81.3(9) 23_565 .
O16 K1 C11 81.3(9) . 23_565
O16 K1 C11 87.7(9) 23_565 23_565
O16 K1 C11 87.7(9) . .
O16 K1 C16 83.3(10) 23_565 .
O16 K1 C16 25.7(6) . .
O16 K1 C16 25.7(6) 23_565 23_565
O16 K1 C16 83.3(10) . 23_565
O16 K1 O2 165.0(10) 23_565 41_646
O16 K1 O2 74.2(10) 23_565 44_666
O16 K1 O2 165.0(10) . 44_666
O16 K1 O2 74.2(10) . 41_646
O16 K1 O3 138.7(10) . 44_666
O16 K1 O3 92.2(10) 23_565 44_666
O16 K1 O3 138.7(10) 23_565 41_646
O16 K1 O3 92.2(10) . 41_646
O16 K1 O15 67.6(10) . .
O16 K1 O15 73.6(9) 23_565 .
O16 K1 O15 73.6(9) . 23_565
O16 K1 O15 67.6(10) 23_565 23_565
O16 K1 O16 96.6(14) . 23_565
C2 O2 K1 110(2) . 42_566
C2 O2 H2A 109.5 . .
K1 O2 H2A 56.3 42_566 .
C3 O3 K1 128.8(17) . 42_566
C3 O3 H3A 109.5 . .
K1 O3 H3A 116.2 42_566 .
C11 O4 C4 116(2) . .
C1 O5 C5 105.1(3) . .
C6 O6 H6 109.5 . .
C12 O12 H12A 109.5 . .
C13 O13 H13A 109.5 . .
C14 O14 C1 120(3) . 5_565
C11 O15 C15 114.1(14) . .
C11 O15 K1 110.0(18) . .
C15 O15 K1 120.8(17) . .
C16 O16 K1 104(2) . .
C16 O16 H16 109.5 . .
K1 O16 H16 146.7 . .

loop_
_geom_bond_atom_site_label_1
_geom_bond_atom_site_label_2
_geom_bond_distance
_geom_bond_site_symmetry_2
C1 H1 0.9800 .
C1 C2 1.501(3) .
C1 O5 1.450(3) .
C1 O14 1.49(4) 7_556
C2 H2 0.9800 .
C2 C3 1.500(3) .
C2 K1 3.50(2) 42_566
C2 O2 1.450(3) .
C3 H3 0.9800 .
C3 C4 1.500(3) .
C3 O3 1.450(3) .
C4 H4 0.9800 .
C4 C5 1.500(3) .
C4 O4 1.450(3) .
C5 H5 0.9800 .
C5 C6 1.500(3) .
C5 O5 1.450(3) .
C6 H6A 0.9700 .
C6 H6B 0.9700 .
C6 O6 1.450(3) .
C11 H11 0.9800 .
C11 C12 1.500(3) .
C11 K1 3.47(3) .
C11 O4 1.450(3) .
C11 O15 1.450(3) .
C12 H12 0.9800 .
C12 C13 1.50(2) .
C12 O12 1.47(2) .
C13 H13 0.9800 .
C13 C14 1.51(2) .
C13 O13 1.450(3) .
C14 H14 0.9800 .
C14 C15 1.500(3) .
C14 O14 1.450(3) .
C15 H15 0.9800 .
C15 C16 1.500(3) .
C15 O15 1.451(3) .
C16 H16B 0.9700 .
C16 H16A 0.9700 .
C16 K1 3.25(4) .
C16 O16 1.450(3) .
K1 C11 3.47(3) 23_565
K1 C16 3.25(4) 23_565
K1 O2 2.72(4) 44_666
K1 O2 2.72(4) 41_646
K1 O3 2.59(3) 44_666
K1 O3 2.59(3) 41_646
K1 O15 2.69(3) .
K1 O15 2.69(3) 23_565
K1 O16 2.58(3) 23_565
K1 O16 2.58(3) .
O2 K1 2.72(4) 42_566
O2 H2A 0.8200 .
O3 K1 2.59(3) 42_566
O3 H3A 0.8200 .
O6 H6 0.8200 .
O12 H12A 0.8200 .
O13 H13A 0.8200 .
O14 C1 1.49(4) 5_565
O16 H16 0.8200 .

loop_
_geom_torsion_atom_site_label_1
_geom_torsion_atom_site_label_2
_geom_torsion_atom_site_label_3
_geom_torsion_atom_site_label_4
_geom_torsion
_geom_torsion_site_symmetry_1
_geom_torsion_site_symmetry_4
C1 C2 C3 C4 -30(4) . .
C1 C2 C3 O3 166(3) . .
C1 C2 O2 K1 172.6(17) . 42_566
C2 C1 O5 C5 -65(2) . .
C2 C3 C4 C5 24(5) . .
C2 C3 C4 O4 169(3) . .
C2 C3 O3 K1 -4(4) . 42_566
C3 C2 O2 K1 -70(2) . 42_566
C3 C4 C5 C6 -172(3) . .
C3 C4 C5 O5 -36(4) . .
C3 C4 O4 C11 107(4) . .
C4 C3 O3 K1 -163(4) . 42_566
C4 C5 C6 O6 71(3) . .
C4 C5 O5 C1 52(3) . .
C5 C4 O4 C11 -106(3) . .
C6 C5 O5 C1 -171(3) . .
C11 C12 C13 C14 -42(3) . .
C11 C12 C13 O13 -153(3) . .
C12 C11 O4 C4 -140(2) . .
C12 C11 O15 C15 -48(3) . .
C12 C11 O15 K1 92(2) . .
C12 C13 C14 C15 53(4) . .
C12 C13 C14 O14 176(3) . .
C13 C14 C15 C16 -161(3) . .
C13 C14 C15 O15 -59(3) . .
C13 C14 O14 C1 108(3) . 5_565
C14 C15 C16 K1 92.0(15) . .
C14 C15 C16 O16 59(4) . .
C14 C15 O15 C11 57(3) . .
C14 C15 O15 K1 -78(2) . .
C15 C14 O14 C1 -130(3) . 5_565
C15 C16 O16 K1 44(5) . .
C16 C15 O15 C11 163(3) . .
C16 C15 O15 K1 28(3) . .
K1 C2 C3 C4 166(3) 42_566 .
K1 C2 C3 O3 2(2) 42_566 .
K1 C11 C12 C13 90(2) . .
K1 C11 C12 O12 -148(2) . .
K1 C11 O4 C4 72(5) . .
K1 C11 O15 C15 -139(3) . .
O2 C2 C3 C4 -150(3) . .
O2 C2 C3 O3 46(3) . .
O3 C3 C4 C5 -179(4) . .
O3 C3 C4 O4 -33(7) . .
O4 C4 C5 C6 42(4) . .
O4 C4 C5 O5 178(3) . .
O4 C11 C12 C13 -78(2) . .
O4 C11 C12 O12 44(3) . .
O4 C11 O15 C15 55(3) . .
O4 C11 O15 K1 -165.3(16) . .
O5 C1 C2 C3 55(3) . .
O5 C1 C2 K1 -176(4) . 42_566
O5 C1 C2 O2 169(2) . .
O5 C5 C6 O6 -66(4) . .
O12 C12 C13 C14 -164(3) . .
O12 C12 C13 O13 84(3) . .
O13 C13 C14 C15 175(3) . .
O13 C13 C14 O14 -62(3) . .
O14 C1 C2 C3 -73(3) 7_556 .
O14 C1 C2 K1 57(5) 7_556 42_566
O14 C1 C2 O2 41(3) 7_556 .
O14 C1 O5 C5 76(3) 7_556 .
O14 C14 C15 C16 77(3) . .
O14 C14 C15 O15 179(3) . .
O15 C11 C12 C13 39(3) . .
O15 C11 C12 O12 161(3) . .
O15 C11 O4 C4 100(3) . .
O15 C15 C16 K1 -19.9(19) . .
O15 C15 C16 O16 -52(5) . .

loop_
_smtbx_masks_void_nr
_smtbx_masks_void_average_x
_smtbx_masks_void_average_y
_smtbx_masks_void_average_z
_smtbx_masks_void_volume
_smtbx_masks_void_count_electrons
1 -0.196 -0.912 -0.042 15420.4 496.7
